data_7016645
loop_
_publ_author_name
'Draho\<s, Bohuslav'
'Pniok, Miroslav'
'Havl\'i\<ckov\'a, Jana'
'Kotek, Jan'
'C\'isa\<rov\'a, Ivana'
'Hermann, Petr'
'Luke\<s, Ivan'
'T\'oth, Eva'

_publ_section_title
;
 Mn(2+) complexes of 1-oxa-4,7-diazacyclononane based ligands with
 acetic, phosphonic and phosphinic acid pendant arms: Stability and
 relaxation studies.
;
_journal_issue 39
_journal_name_full 'Dalton transactions (Cambridge, England : 2003)'
_journal_page_first 10131
_journal_page_last 10146
_journal_paper_doi 10.1039/c1dt10543d
_journal_volume 40
_journal_year 2011
_chemical_compound_source 'synthesized by the authors'
_chemical_formula_moiety 'C40 H52 Mn2 N4 O10 P4, 2(H2 O)'
_chemical_formula_sum 'C40 H56 Mn2 N4 O12 P4'
_chemical_formula_weight 1018.65
_chemical_name_systematic
;
?
;
_space_group_IT_number 2
_symmetry_cell_setting triclinic
_symmetry_space_group_name_Hall '-P 1'
_symmetry_space_group_name_H-M 'P -1'
_atom_sites_solution_hydrogens difmap
_atom_sites_solution_primary direct
_atom_sites_solution_secondary difmap
_audit_creation_method SHELXL-97
_cell_angle_alpha 80.556(5)
_cell_angle_beta 87.468(5)
_cell_angle_gamma 76.778(4)
_cell_formula_units_Z 1
_cell_length_a 7.8641(10)
_cell_length_b 9.9409(14)
_cell_length_c 15.085(2)
_cell_measurement_temperature 150(1)
_cell_volume 1132.4(3)
_computing_cell_refinement 'COLLECT and DENZO'
_computing_data_collection 'COLLECT (Hooft, 1998) and DENZO (Otwinowski & Minor, 1997)'
_computing_data_reduction 'COLLECT and DENZO'
_computing_structure_refinement 'SHELXL-97 (Sheldrick, 1997)'
_computing_structure_solution 'SIR92 (Altomare et al., 1994)'
_diffrn_ambient_temperature 150(1)
_diffrn_detector_area_resol_mean 9.091
_diffrn_measured_fraction_theta_full 0.986
_diffrn_measured_fraction_theta_max 0.986
_diffrn_measurement_device_type 'Nonius KappaCCD area detector'
_diffrn_measurement_method '\f and \w scans to fill the Ewald sphere'
_diffrn_radiation_monochromator graphite
_diffrn_radiation_source 'fine-focus sealed tube'
_diffrn_radiation_type MoK\a
_diffrn_radiation_wavelength 0.71073
_diffrn_reflns_av_R_equivalents 0.0000
_diffrn_reflns_av_sigmaI/netI 0.0262
_diffrn_reflns_limit_h_max 10
_diffrn_reflns_limit_h_min -10
_diffrn_reflns_limit_k_max 12
_diffrn_reflns_limit_k_min -12
_diffrn_reflns_limit_l_max 19
_diffrn_reflns_limit_l_min -6
_diffrn_reflns_number 5122
_diffrn_reflns_theta_full 27.47
_diffrn_reflns_theta_max 27.47
_diffrn_reflns_theta_min 2.13
_diffrn_standards_number 0
_exptl_absorpt_coefficient_mu 0.763
_exptl_absorpt_correction_type none
_exptl_crystal_colour colourless
_exptl_crystal_density_diffrn 1.494
_exptl_crystal_density_method 'not measured'
_exptl_crystal_description plate
_exptl_crystal_F_000 530
_exptl_crystal_size_max 0.39
_exptl_crystal_size_mid 0.38
_exptl_crystal_size_min 0.26
_refine_diff_density_max 0.456
_refine_diff_density_min -0.316
_refine_diff_density_rms 0.074
_refine_ls_extinction_method none
_refine_ls_goodness_of_fit_ref 1.212
_refine_ls_hydrogen_treatment constr
_refine_ls_matrix_type full
_refine_ls_number_parameters 281
_refine_ls_number_reflns 5122
_refine_ls_number_restraints 0
_refine_ls_restrained_S_all 1.212
_refine_ls_R_factor_all 0.0449
_refine_ls_R_factor_gt 0.0383
_refine_ls_shift/su_max 0.001
_refine_ls_shift/su_mean 0.000
_refine_ls_structure_factor_coef Fsqd
_refine_ls_weighting_details 'calc w=1/[\s^2^(Fo^2^)+(0.0000P)^2^+2.0665P] where P=(Fo^2^+2Fc^2^)/3'
_refine_ls_weighting_scheme calc
_refine_ls_wR_factor_gt 0.0832
_refine_ls_wR_factor_ref 0.0856
_reflns_number_gt 4558
_reflns_number_total 5122
_reflns_threshold_expression >2sigma(I)
_cod_data_source_file c1dt10543d.txt
_cod_data_source_block mnphp
_cod_original_cell_volume 1132.5(3)
_cod_database_code 7016645

loop_
_symmetry_equiv_pos_as_xyz
'x, y, z'
'-x, -y, -z'

loop_
_atom_site_label
_atom_site_type_symbol
_atom_site_fract_x
_atom_site_fract_y
_atom_site_fract_z
_atom_site_U_iso_or_equiv
_atom_site_adp_type
_atom_site_occupancy
_atom_site_symmetry_multiplicity
_atom_site_calc_flag
_atom_site_refinement_flags
Mn1 Mn 0.44895(5) 0.69422(4) 0.85748(3) 0.01250(9) Uani 1 1 d .
O1 O 0.5093(3) 0.90455(19) 0.88219(13) 0.0199(4) Uani 1 1 d .
C2 C 0.5490(4) 0.9966(3) 0.8036(2) 0.0235(6) Uani 1 1 d .
H21 H 0.6749 0.9969 0.8027 0.028 Uiso 1 1 calc R
H22 H 0.4816 1.0933 0.8056 0.028 Uiso 1 1 calc R
C3 C 0.5029(4) 0.9476(3) 0.71945(19) 0.0202(6) Uani 1 1 d .
H31 H 0.3744 0.9703 0.7127 0.024 Uiso 1 1 calc R
H32 H 0.5530 0.9978 0.6662 0.024 Uiso 1 1 calc R
N4 N 0.5709(3) 0.7943(2) 0.72357(15) 0.0162(5) Uani 1 1 d .
C5 C 0.7653(3) 0.7554(3) 0.7226(2) 0.0206(6) Uani 1 1 d .
H51 H 0.8117 0.8354 0.7342 0.025 Uiso 1 1 calc R
H52 H 0.8073 0.7336 0.6626 0.025 Uiso 1 1 calc R
C6 C 0.8322(3) 0.6291(3) 0.79377(19) 0.0196(6) Uani 1 1 d .
H61 H 0.8068 0.5449 0.7750 0.024 Uiso 1 1 calc R
H62 H 0.9606 0.6142 0.7985 0.024 Uiso 1 1 calc R
N7 N 0.7515(3) 0.6464(2) 0.88313(16) 0.0176(5) Uani 1 1 d .
C8 C 0.8034(4) 0.7624(3) 0.9192(2) 0.0254(6) Uani 1 1 d .
H81 H 0.8672 0.8134 0.8720 0.030 Uiso 1 1 calc R
H82 H 0.8828 0.7229 0.9707 0.030 Uiso 1 1 calc R
C9 C 0.6434(4) 0.8641(3) 0.9493(2) 0.0255(6) Uani 1 1 d .
H91 H 0.5963 0.8194 1.0056 0.031 Uiso 1 1 calc R
H92 H 0.6784 0.9485 0.9619 0.031 Uiso 1 1 calc R
C10 C 0.4983(4) 0.7436(3) 0.65011(18) 0.0197(6) Uani 1 1 d .
H101 H 0.5662 0.6482 0.6447 0.024 Uiso 1 1 calc R
H102 H 0.5102 0.8054 0.5927 0.024 Uiso 1 1 calc R
P1 P 0.26642(9) 0.73946(7) 0.66947(4) 0.01486(14) Uani 1 1 d .
O11 O 0.2403(2) 0.72436(19) 0.77071(12) 0.0159(4) Uani 1 1 d .
O12 O 0.1518(3) 0.8615(2) 0.61309(13) 0.0221(4) Uani 1 1 d .
C11 C 0.2487(4) 0.5796(3) 0.6324(2) 0.0213(6) Uani 1 1 d .
C12 C 0.2677(4) 0.4543(3) 0.6908(2) 0.0323(7) Uani 1 1 d .
H121 H 0.2875 0.4513 0.7528 0.039 Uiso 1 1 calc R
C13 C 0.2578(5) 0.3324(4) 0.6587(3) 0.0443(10) Uani 1 1 d .
H131 H 0.2689 0.2468 0.6991 0.053 Uiso 1 1 calc R
C14 C 0.2317(5) 0.3362(4) 0.5677(3) 0.0497(11) Uani 1 1 d .
H141 H 0.2277 0.2529 0.5455 0.060 Uiso 1 1 calc R
C15 C 0.2118(6) 0.4600(5) 0.5104(3) 0.0515(11) Uani 1 1 d .
H151 H 0.1929 0.4626 0.4483 0.062 Uiso 1 1 calc R
C16 C 0.2189(5) 0.5819(4) 0.5417(2) 0.0390(8) Uani 1 1 d .
H161 H 0.2035 0.6676 0.5012 0.047 Uiso 1 1 calc R
C20 C 0.7957(4) 0.5131(3) 0.94553(19) 0.0190(6) Uani 1 1 d .
H201 H 0.7732 0.5323 1.0078 0.023 Uiso 1 1 calc R
H202 H 0.9221 0.4718 0.9399 0.023 Uiso 1 1 calc R
P2 P 0.67201(9) 0.38530(7) 0.92549(4) 0.01337(14) Uani 1 1 d .
O21 O 0.5066(2) 0.46891(19) 0.87869(13) 0.0169(4) Uani 1 1 d .
O22 O 0.6593(3) 0.29508(19) 1.01505(12) 0.0200(4) Uani 1 1 d .
C21 C 0.7939(3) 0.2699(3) 0.85311(18) 0.0145(5) Uani 1 1 d .
C22 C 0.9290(4) 0.1580(3) 0.8886(2) 0.0221(6) Uani 1 1 d .
H221 H 0.9569 0.1444 0.9505 0.027 Uiso 1 1 calc R
C23 C 1.0223(4) 0.0669(3) 0.8337(2) 0.0293(7) Uani 1 1 d .
H231 H 1.1151 -0.0077 0.8579 0.035 Uiso 1 1 calc R
C24 C 0.9799(4) 0.0850(3) 0.7441(2) 0.0334(8) Uani 1 1 d .
H241 H 1.0433 0.0223 0.7067 0.040 Uiso 1 1 calc R
C25 C 0.8456(5) 0.1939(3) 0.7083(2) 0.0299(7) Uani 1 1 d .
H251 H 0.8168 0.2052 0.6467 0.036 Uiso 1 1 calc R
C26 C 0.7522(4) 0.2871(3) 0.76241(19) 0.0220(6) Uani 1 1 d .
H261 H 0.6606 0.3621 0.7375 0.026 Uiso 1 1 calc R
O1W O 0.2015(3) 0.0429(3) 0.45543(16) 0.0429(6) Uani 1 1 d .
H11W H 0.1008 0.0722 0.4379 0.064 Uiso 1 1 d R
H12W H 0.1942 -0.0118 0.5015 0.064 Uiso 1 1 d R

loop_
_atom_site_aniso_label
_atom_site_aniso_U_11
_atom_site_aniso_U_22
_atom_site_aniso_U_33
_atom_site_aniso_U_23
_atom_site_aniso_U_13
_atom_site_aniso_U_12
Mn1 0.01244(19) 0.01181(18) 0.01229(19) -0.00088(14) -0.00118(14) -0.00127(14)
O1 0.0218(10) 0.0147(9) 0.0231(10) -0.0010(8) -0.0046(8) -0.0042(8)
C2 0.0227(14) 0.0118(12) 0.0354(17) -0.0004(11) 0.0009(12) -0.0052(11)
C3 0.0179(13) 0.0141(13) 0.0256(15) 0.0022(11) 0.0042(11) -0.0021(10)
N4 0.0134(11) 0.0130(10) 0.0203(12) 0.0005(9) 0.0013(9) -0.0015(8)
C5 0.0135(13) 0.0183(13) 0.0288(15) -0.0016(11) 0.0044(11) -0.0038(10)
C6 0.0125(12) 0.0168(13) 0.0290(15) -0.0032(11) 0.0016(11) -0.0028(10)
N7 0.0164(11) 0.0123(10) 0.0248(12) -0.0030(9) -0.0047(9) -0.0037(9)
C8 0.0239(15) 0.0148(13) 0.0401(18) -0.0072(12) -0.0117(13) -0.0058(11)
C9 0.0306(16) 0.0153(13) 0.0321(17) -0.0062(12) -0.0125(13) -0.0042(12)
C10 0.0187(14) 0.0213(14) 0.0181(14) -0.0026(11) 0.0043(11) -0.0035(11)
P1 0.0151(3) 0.0158(3) 0.0118(3) -0.0009(2) -0.0011(2) -0.0004(3)
O11 0.0135(9) 0.0232(10) 0.0099(9) -0.0014(7) 0.0005(7) -0.0031(7)
O12 0.0241(10) 0.0219(10) 0.0162(10) 0.0001(8) -0.0029(8) 0.0016(8)
C11 0.0164(13) 0.0227(14) 0.0258(15) -0.0091(12) 0.0008(11) -0.0029(11)
C12 0.0291(17) 0.0250(16) 0.043(2) -0.0041(14) -0.0120(15) -0.0047(13)
C13 0.037(2) 0.0224(17) 0.074(3) -0.0089(17) -0.0156(19) -0.0026(15)
C14 0.035(2) 0.042(2) 0.082(3) -0.041(2) -0.004(2) -0.0045(17)
C15 0.060(3) 0.062(3) 0.044(2) -0.035(2) 0.008(2) -0.019(2)
C16 0.055(2) 0.042(2) 0.0242(17) -0.0127(15) 0.0016(16) -0.0146(17)
C20 0.0189(13) 0.0148(12) 0.0231(14) -0.0041(11) -0.0082(11) -0.0010(10)
P2 0.0153(3) 0.0109(3) 0.0132(3) -0.0026(2) -0.0009(2) -0.0009(2)
O21 0.0152(9) 0.0142(9) 0.0216(10) -0.0036(7) -0.0030(7) -0.0030(7)
O22 0.0299(11) 0.0156(9) 0.0124(9) -0.0019(7) 0.0020(8) -0.0016(8)
C21 0.0154(12) 0.0115(11) 0.0179(13) -0.0042(10) 0.0024(10) -0.0047(10)
C22 0.0185(14) 0.0186(14) 0.0293(16) -0.0061(11) -0.0010(12) -0.0025(11)
C23 0.0176(14) 0.0212(15) 0.049(2) -0.0124(14) 0.0061(13) -0.0009(12)
C24 0.0334(18) 0.0298(17) 0.044(2) -0.0224(15) 0.0197(15) -0.0140(14)
C25 0.0430(19) 0.0314(17) 0.0210(15) -0.0103(13) 0.0102(14) -0.0173(15)
C26 0.0283(15) 0.0199(14) 0.0191(14) -0.0024(11) 0.0023(12) -0.0089(12)
O1W 0.0289(13) 0.0554(16) 0.0359(14) 0.0212(12) -0.0044(10) -0.0117(12)

loop_
_atom_type_symbol
_atom_type_description
_atom_type_scat_dispersion_real
_atom_type_scat_dispersion_imag
_atom_type_scat_source
C C 0.0033 0.0016 'International Tables Vol C Tables 4.2.6.8 and 6.1.1.4'
H H 0.0000 0.0000 'International Tables Vol C Tables 4.2.6.8 and 6.1.1.4'
N N 0.0061 0.0033 'International Tables Vol C Tables 4.2.6.8 and 6.1.1.4'
O O 0.0106 0.0060 'International Tables Vol C Tables 4.2.6.8 and 6.1.1.4'
P P 0.1023 0.0942 'International Tables Vol C Tables 4.2.6.8 and 6.1.1.4'
Mn Mn 0.3368 0.7283 'International Tables Vol C Tables 4.2.6.8 and 6.1.1.4'

loop_
_geom_angle_atom_site_label_1
_geom_angle_atom_site_label_2
_geom_angle_atom_site_label_3
_geom_angle
_geom_angle_site_symmetry_1
_geom_angle_site_symmetry_3
O22 Mn1 O11 106.17(8) 2_667 .
O22 Mn1 O21 93.03(7) 2_667 .
O11 Mn1 O21 96.59(7) . .
O22 Mn1 O1 80.14(7) 2_667 .
O11 Mn1 O1 112.72(7) . .
O21 Mn1 O1 150.67(7) . .
O22 Mn1 N7 103.46(8) 2_667 .
O11 Mn1 N7 150.32(8) . .
O21 Mn1 N7 80.07(7) . .
O1 Mn1 N7 73.99(7) . .
O22 Mn1 N4 151.77(8) 2_667 .
O11 Mn1 N4 80.19(7) . .
O21 Mn1 N4 113.86(7) . .
O1 Mn1 N4 72.19(7) . .
N7 Mn1 N4 74.50(8) . .
C9 O1 C2 114.5(2) . .
C9 O1 Mn1 104.80(15) . .
C2 O1 Mn1 116.39(16) . .
O1 C2 C3 109.8(2) . .
O1 C2 H21 109.7 . .
C3 C2 H21 109.7 . .
O1 C2 H22 109.7 . .
C3 C2 H22 109.7 . .
H21 C2 H22 108.2 . .
N4 C3 C2 111.2(2) . .
N4 C3 H31 109.4 . .
C2 C3 H31 109.4 . .
N4 C3 H32 109.4 . .
C2 C3 H32 109.4 . .
H31 C3 H32 108.0 . .
C10 N4 C3 110.7(2) . .
C10 N4 C5 111.1(2) . .
C3 N4 C5 112.0(2) . .
C10 N4 Mn1 105.59(15) . .
C3 N4 Mn1 104.35(15) . .
C5 N4 Mn1 112.75(16) . .
N4 C5 C6 110.6(2) . .
N4 C5 H51 109.5 . .
C6 C5 H51 109.5 . .
N4 C5 H52 109.5 . .
C6 C5 H52 109.5 . .
H51 C5 H52 108.1 . .
N7 C6 C5 112.2(2) . .
N7 C6 H61 109.2 . .
C5 C6 H61 109.2 . .
N7 C6 H62 109.2 . .
C5 C6 H62 109.2 . .
H61 C6 H62 107.9 . .
C20 N7 C6 110.2(2) . .
C20 N7 C8 111.9(2) . .
C6 N7 C8 111.1(2) . .
C20 N7 Mn1 106.96(16) . .
C6 N7 Mn1 104.47(16) . .
C8 N7 Mn1 111.88(16) . .
N7 C8 C9 110.9(2) . .
N7 C8 H81 109.5 . .
C9 C8 H81 109.5 . .
N7 C8 H82 109.5 . .
C9 C8 H82 109.5 . .
H81 C8 H82 108.0 . .
O1 C9 C8 111.7(2) . .
O1 C9 H91 109.3 . .
C8 C9 H91 109.3 . .
O1 C9 H92 109.3 . .
C8 C9 H92 109.3 . .
H91 C9 H92 107.9 . .
N4 C10 P1 112.00(18) . .
N4 C10 H101 109.2 . .
P1 C10 H101 109.2 . .
N4 C10 H102 109.2 . .
P1 C10 H102 109.2 . .
H101 C10 H102 107.9 . .
O12 P1 O11 117.52(11) . .
O12 P1 C11 109.47(13) . .
O11 P1 C11 109.07(13) . .
O12 P1 C10 110.58(12) . .
O11 P1 C10 105.51(12) . .
C11 P1 C10 103.76(13) . .
P1 O11 Mn1 121.57(10) . .
C12 C11 C16 119.0(3) . .
C12 C11 P1 122.1(2) . .
C16 C11 P1 118.9(2) . .
C11 C12 C13 120.1(3) . .
C11 C12 H121 119.9 . .
C13 C12 H121 119.9 . .
C14 C13 C12 120.0(4) . .
C14 C13 H131 120.0 . .
C12 C13 H131 120.0 . .
C15 C14 C13 119.7(3) . .
C15 C14 H141 120.1 . .
C13 C14 H141 120.1 . .
C14 C15 C16 120.8(4) . .
C14 C15 H151 119.6 . .
C16 C15 H151 119.6 . .
C15 C16 C11 120.3(4) . .
C15 C16 H161 119.8 . .
C11 C16 H161 119.8 . .
N7 C20 P2 113.48(18) . .
N7 C20 H201 108.9 . .
P2 C20 H201 108.9 . .
N7 C20 H202 108.9 . .
P2 C20 H202 108.9 . .
H201 C20 H202 107.7 . .
O22 P2 O21 119.18(11) . .
O22 P2 C21 105.91(11) . .
O21 P2 C21 109.12(12) . .
O22 P2 C20 106.00(12) . .
O21 P2 C20 106.14(11) . .
C21 P2 C20 110.36(13) . .
P2 O21 Mn1 120.62(10) . .
P2 O22 Mn1 141.24(12) . 2_667
C26 C21 C22 119.2(2) . .
C26 C21 P2 120.9(2) . .
C22 C21 P2 119.9(2) . .
C23 C22 C21 120.4(3) . .
C23 C22 H221 119.8 . .
C21 C22 H221 119.8 . .
C24 C23 C22 119.9(3) . .
C24 C23 H231 120.1 . .
C22 C23 H231 120.1 . .
C23 C24 C25 120.4(3) . .
C23 C24 H241 119.8 . .
C25 C24 H241 119.8 . .
C24 C25 C26 120.4(3) . .
C24 C25 H251 119.8 . .
C26 C25 H251 119.8 . .
C21 C26 C25 119.8(3) . .
C21 C26 H261 120.1 . .
C25 C26 H261 120.1 . .
H11W O1W H12W 104.6 . .

loop_
_geom_bond_atom_site_label_1
_geom_bond_atom_site_label_2
_geom_bond_distance
_geom_bond_site_symmetry_2
Mn1 O22 2.0772(19) 2_667
Mn1 O11 2.0816(18) .
Mn1 O21 2.1535(18) .
Mn1 O1 2.3371(19) .
Mn1 N7 2.353(2) .
Mn1 N4 2.366(2) .
O1 C9 1.436(3) .
O1 C2 1.443(3) .
C2 C3 1.519(4) .
C2 H21 0.9900 .
C2 H22 0.9900 .
C3 N4 1.487(3) .
C3 H31 0.9900 .
C3 H32 0.9900 .
N4 C10 1.476(4) .
N4 C5 1.489(3) .
C5 C6 1.521(4) .
C5 H51 0.9900 .
C5 H52 0.9900 .
C6 N7 1.484(4) .
C6 H61 0.9900 .
C6 H62 0.9900 .
N7 C20 1.473(3) .
N7 C8 1.495(3) .
C8 C9 1.526(4) .
C8 H81 0.9900 .
C8 H82 0.9900 .
C9 H91 0.9900 .
C9 H92 0.9900 .
C10 P1 1.842(3) .
C10 H101 0.9900 .
C10 H102 0.9900 .
P1 O12 1.495(2) .
P1 O11 1.5194(18) .
P1 C11 1.804(3) .
C11 C12 1.384(4) .
C11 C16 1.394(4) .
C12 C13 1.396(5) .
C12 H121 0.9500 .
C13 C14 1.390(6) .
C13 H131 0.9500 .
C14 C15 1.365(6) .
C14 H141 0.9500 .
C15 C16 1.384(5) .
C15 H151 0.9500 .
C16 H161 0.9500 .
C20 P2 1.836(3) .
C20 H201 0.9900 .
C20 H202 0.9900 .
P2 O22 1.5070(19) .
P2 O21 1.5083(19) .
P2 C21 1.801(3) .
O22 Mn1 2.0772(19) 2_667
C21 C26 1.395(4) .
C21 C22 1.402(4) .
C22 C23 1.391(4) .
C22 H221 0.9500 .
C23 C24 1.380(5) .
C23 H231 0.9500 .
C24 C25 1.383(5) .
C24 H241 0.9500 .
C25 C26 1.396(4) .
C25 H251 0.9500 .
C26 H261 0.9500 .
O1W H11W 0.8178 .
O1W H12W 0.8177 .
